data_7235448
loop_
_publ_author_name
'Jeremias, Luk\'a\<s'
'Babiak, Michal'
'Kub\'at, V\'aclav'
'Calhorda, Maria Jos\'e'
'Tr\'avn\'i\<cek, Zden\<ek'
'Novosad, Josef'

_publ_section_title
;
 Successful oxidation of Ph2P(CH2)nPPh2 (n = 2, 4, 6) by tellurium leading
 to Ph2P(Te)(CH2)nP(Te)Ph2
;
_journal_issue 30
_journal_name_full 'RSC Advances'
_journal_page_first 15428
_journal_paper_doi 10.1039/c4ra00157e
_journal_volume 4
_journal_year 2014
_chemical_absolute_configuration unk
_chemical_formula_moiety 'C30 H32 P2 Te2'
_chemical_formula_sum 'C30 H32 P2 Te2'
_chemical_formula_weight 709.70
_chemical_melting_point 390
_chemical_name_common 1,6-bis(diphenyltellurophosphoryl)hexane
_chemical_name_systematic 1,6-bis(diphenyltellurophosphoryl)hexane
_chemical_properties_physical 'air-sensitive, moisture-sensitive, oxygen-sensitive'
_space_group_IT_number 2
_space_group_name_Hall '-P 1'
_space_group_name_H-M_alt 'P -1'
_symmetry_cell_setting triclinic
_symmetry_Int_Tables_number 2
_symmetry_space_group_name_Hall '-P 1'
_symmetry_space_group_name_H-M 'P -1'
_atom_sites_solution_hydrogens geom
_atom_sites_solution_primary heavy
_atom_sites_solution_secondary difmap
_audit_creation_method SHELXL-97
_cell_angle_alpha 100.80(2)
_cell_angle_beta 100.66(2)
_cell_angle_gamma 102.393(18)
_cell_formula_units_Z 2
_cell_length_a 9.513(2)
_cell_length_b 12.852(3)
_cell_length_c 13.247(3)
_cell_measurement_reflns_used 6769
_cell_measurement_temperature 120(2)
_cell_measurement_theta_max 27.6620
_cell_measurement_theta_min 3.0154
_cell_volume 1510.4(6)
_computing_cell_refinement 'CrysAlis RED (Oxford Diffraction Ltd, 2009)'
_computing_data_collection 'CrysAlis CCD (Oxford Diffraction Ltd, 2009)'
_computing_data_reduction 'CrysAlis RED (Oxford Diffraction Ltd, 2009)'
_computing_molecular_graphics 'Bruker SHELXTL'
_computing_publication_material 'Bruker SHELXTL'
_computing_structure_refinement 'SHELXL-97 (Sheldrick, 1997)'
_computing_structure_solution 'SHELXS-97 (Sheldrick, 1990)'
_diffrn_ambient_pressure 101
_diffrn_ambient_temperature 120(2)
_diffrn_detector_area_resol_mean 8.4353
_diffrn_measured_fraction_theta_full 0.998
_diffrn_measured_fraction_theta_max 0.998
_diffrn_measurement_device_type 'Xcalibur, Sapphire2, large Be window'
_diffrn_measurement_method '\w scan'
_diffrn_radiation_monochromator graphite
_diffrn_radiation_probe x-ray
_diffrn_radiation_type MoK\a
_diffrn_radiation_wavelength 0.71073
_diffrn_reflns_av_R_equivalents 0.0182
_diffrn_reflns_av_sigmaI/netI 0.0372
_diffrn_reflns_limit_h_max 11
_diffrn_reflns_limit_h_min -11
_diffrn_reflns_limit_k_max 15
_diffrn_reflns_limit_k_min -13
_diffrn_reflns_limit_l_max 15
_diffrn_reflns_limit_l_min -16
_diffrn_reflns_number 11693
_diffrn_reflns_theta_full 26.00
_diffrn_reflns_theta_max 26.00
_diffrn_reflns_theta_min 2.99
_diffrn_source 'sealed X-ray tube'
_diffrn_source_type 'Enhance (Mo) X-ray Source'
_diffrn_standards_number 0
_exptl_absorpt_coefficient_mu 2.053
_exptl_absorpt_correction_T_max 0.7762
_exptl_absorpt_correction_T_min 0.4722
_exptl_absorpt_correction_type multi-scan
_exptl_absorpt_process_details 'CrysAlis RED (Oxford Diffraction Ltd, 2009)'
_exptl_crystal_colour yellow
_exptl_crystal_density_diffrn 1.561
_exptl_crystal_density_method 'not measured'
_exptl_crystal_description block
_exptl_crystal_F_000 692
_exptl_crystal_recrystallization_method 'crystallization from mixture of toluene and petrolether, T = 246 K'
_exptl_crystal_size_max 0.43
_exptl_crystal_size_mid 0.20
_exptl_crystal_size_min 0.13
_refine_diff_density_max 1.871
_refine_diff_density_min -0.781
_refine_diff_density_rms 0.105
_refine_ls_extinction_method none
_refine_ls_goodness_of_fit_ref 1.039
_refine_ls_hydrogen_treatment constr
_refine_ls_matrix_type full
_refine_ls_number_parameters 307
_refine_ls_number_reflns 5940
_refine_ls_number_restraints 0
_refine_ls_restrained_S_all 1.039
_refine_ls_R_factor_all 0.0486
_refine_ls_R_factor_gt 0.0361
_refine_ls_shift/su_max 0.001
_refine_ls_shift/su_mean 0.000
_refine_ls_structure_factor_coef Fsqd
_refine_ls_weighting_details 'calc w=1/[\s^2^(Fo^2^)+(0.0477P)^2^+1.5127P] where P=(Fo^2^+2Fc^2^)/3'
_refine_ls_weighting_scheme calc
_refine_ls_wR_factor_gt 0.0911
_refine_ls_wR_factor_ref 0.0937
_reflns_number_gt 4687
_reflns_number_total 5940
_reflns_threshold_expression >2sigma(I)
_cod_data_source_file c4ra00157e2.cif
_cod_data_source_block LTe20
_cod_database_code 7235448

loop_
_symmetry_equiv_pos_as_xyz
'x, y, z'
'-x, -y, -z'

loop_
_atom_site_label
_atom_site_type_symbol
_atom_site_fract_x
_atom_site_fract_y
_atom_site_fract_z
_atom_site_U_iso_or_equiv
_atom_site_adp_type
_atom_site_occupancy
_atom_site_symmetry_multiplicity
_atom_site_calc_flag
_atom_site_refinement_flags
Te1 Te 0.14983(3) 0.62740(2) -0.16310(3) 0.03748(11) Uani 1 1 d .
Te2 Te 0.27875(3) -0.10881(2) 0.12784(2) 0.03028(10) Uani 1 1 d .
P1 P -0.01951(12) 0.45233(8) -0.20945(8) 0.0192(2) Uani 1 1 d .
P2 P 0.47928(11) 0.05054(8) 0.19764(8) 0.0179(2) Uani 1 1 d .
C1 C 0.0159(4) 0.3717(3) -0.1139(3) 0.0173(8) Uani 1 1 d .
H1A H 0.0010 0.4093 -0.0459 0.021 Uiso 1 1 calc R
H1B H -0.0585 0.3000 -0.1381 0.021 Uiso 1 1 calc R
C2 C 0.1713(4) 0.3510(3) -0.0940(3) 0.0210(9) Uani 1 1 d .
H2A H 0.1884 0.3137 -0.1614 0.025 Uiso 1 1 calc R
H2B H 0.2472 0.4219 -0.0669 0.025 Uiso 1 1 calc R
C3 C 0.1861(4) 0.2801(3) -0.0140(3) 0.0212(9) Uani 1 1 d .
H3A H 0.1053 0.2118 -0.0399 0.025 Uiso 1 1 calc R
H3B H 0.1724 0.3198 0.0537 0.025 Uiso 1 1 calc R
C4 C 0.3336(4) 0.2497(3) 0.0072(3) 0.0211(9) Uani 1 1 d .
H4A H 0.3492 0.2106 -0.0600 0.025 Uiso 1 1 calc R
H4B H 0.4153 0.3173 0.0356 0.025 Uiso 1 1 calc R
C5 C 0.3368(4) 0.1771(3) 0.0857(3) 0.0208(9) Uani 1 1 d .
H5A H 0.2537 0.1103 0.0573 0.025 Uiso 1 1 calc R
H5B H 0.3211 0.2168 0.1526 0.025 Uiso 1 1 calc R
C6 C 0.4826(4) 0.1427(3) 0.1096(3) 0.0185(8) Uani 1 1 d .
H6A H 0.5653 0.2091 0.1421 0.022 Uiso 1 1 calc R
H6B H 0.5013 0.1063 0.0425 0.022 Uiso 1 1 calc R
C7 C -0.0231(5) 0.3622(4) -0.3361(3) 0.0241(9) Uani 1 1 d .
C8 C -0.1118(5) 0.2536(4) -0.3655(3) 0.0299(10) Uani 1 1 d .
H8 H -0.1705 0.2280 -0.3200 0.036 Uiso 1 1 calc R
C9 C -0.1152(6) 0.1822(4) -0.4612(4) 0.0431(14) Uani 1 1 d .
H9 H -0.1748 0.1088 -0.4794 0.052 Uiso 1 1 calc R
C10 C -0.0333(7) 0.2185(5) -0.5268(4) 0.0540(16) Uani 1 1 d .
H10 H -0.0353 0.1706 -0.5914 0.065 Uiso 1 1 calc R
C11 C 0.0527(8) 0.3245(6) -0.5003(4) 0.0654(19) Uani 1 1 d .
H11 H 0.1087 0.3491 -0.5477 0.079 Uiso 1 1 calc R
C12 C 0.0602(6) 0.3985(5) -0.4041(4) 0.0462(14) Uani 1 1 d .
H12 H 0.1210 0.4714 -0.3867 0.055 Uiso 1 1 calc R
C13 C -0.2098(5) 0.4639(3) -0.2183(3) 0.0216(9) Uani 1 1 d .
C14 C -0.2631(6) 0.5330(4) -0.2780(4) 0.0363(12) Uani 1 1 d .
H14 H -0.2012 0.5712 -0.3150 0.044 Uiso 1 1 calc R
C15 C -0.4061(6) 0.5460(4) -0.2833(4) 0.0453(14) Uani 1 1 d .
H15 H -0.4399 0.5934 -0.3237 0.054 Uiso 1 1 calc R
C16 C -0.4982(6) 0.4917(5) -0.2313(4) 0.0436(13) Uani 1 1 d .
H16 H -0.5957 0.5004 -0.2356 0.052 Uiso 1 1 calc R
C17 C -0.4467(5) 0.4243(5) -0.1726(4) 0.0416(12) Uani 1 1 d .
H17 H -0.5095 0.3862 -0.1360 0.050 Uiso 1 1 calc R
C18 C -0.3032(5) 0.4107(4) -0.1657(4) 0.0322(11) Uani 1 1 d .
H18 H -0.2700 0.3641 -0.1242 0.039 Uiso 1 1 calc R
C19 C 0.4771(5) 0.1360(4) 0.3250(3) 0.0238(9) Uani 1 1 d .
C20 C 0.5916(5) 0.2316(4) 0.3720(3) 0.0308(10) Uani 1 1 d .
H20 H 0.6702 0.2506 0.3384 0.037 Uiso 1 1 calc R
C21 C 0.5910(6) 0.2993(4) 0.4680(4) 0.0430(14) Uani 1 1 d .
H21 H 0.6693 0.3636 0.4996 0.052 Uiso 1 1 calc R
C22 C 0.4769(8) 0.2723(6) 0.5160(4) 0.0594(19) Uani 1 1 d .
H22 H 0.4763 0.3173 0.5814 0.071 Uiso 1 1 calc R
C23 C 0.3620(8) 0.1786(6) 0.4684(5) 0.0624(18) Uani 1 1 d .
H23 H 0.2813 0.1617 0.5006 0.075 Uiso 1 1 calc R
C24 C 0.3631(6) 0.1089(5) 0.3742(4) 0.0435(13) Uani 1 1 d .
H24 H 0.2862 0.0435 0.3443 0.052 Uiso 1 1 calc R
C25 C 0.6577(4) 0.0161(3) 0.2202(3) 0.0183(8) Uani 1 1 d .
C26 C 0.6796(5) -0.0548(4) 0.2857(3) 0.0285(10) Uani 1 1 d .
H26 H 0.6042 -0.0820 0.3192 0.034 Uiso 1 1 calc R
C27 C 0.8133(5) -0.0864(4) 0.3025(4) 0.0319(11) Uani 1 1 d .
H27 H 0.8289 -0.1332 0.3487 0.038 Uiso 1 1 calc R
C28 C 0.9214(5) -0.0493(4) 0.2518(3) 0.0301(10) Uani 1 1 d .
H28 H 1.0108 -0.0718 0.2622 0.036 Uiso 1 1 calc R
C29 C 0.9001(5) 0.0208(4) 0.1858(3) 0.0284(10) Uani 1 1 d .
H29 H 0.9752 0.0467 0.1515 0.034 Uiso 1 1 calc R
C30 C 0.7669(4) 0.0535(3) 0.1696(3) 0.0219(9) Uani 1 1 d .
H30 H 0.7519 0.1011 0.1240 0.026 Uiso 1 1 calc R

loop_
_atom_site_aniso_label
_atom_site_aniso_U_11
_atom_site_aniso_U_22
_atom_site_aniso_U_33
_atom_site_aniso_U_23
_atom_site_aniso_U_13
_atom_site_aniso_U_12
Te1 0.03377(19) 0.02437(17) 0.0567(2) 0.01164(15) 0.02065(16) 0.00229(13)
Te2 0.02766(17) 0.02527(17) 0.03750(19) 0.01014(13) 0.01058(13) 0.00115(12)
P1 0.0233(5) 0.0194(5) 0.0191(5) 0.0065(4) 0.0081(4) 0.0100(4)
P2 0.0194(5) 0.0202(5) 0.0164(5) 0.0049(4) 0.0052(4) 0.0090(4)
C1 0.020(2) 0.020(2) 0.0149(19) 0.0071(15) 0.0034(16) 0.0088(16)
C2 0.018(2) 0.025(2) 0.020(2) 0.0046(17) 0.0015(16) 0.0087(17)
C3 0.023(2) 0.026(2) 0.019(2) 0.0083(17) 0.0056(17) 0.0113(17)
C4 0.022(2) 0.022(2) 0.019(2) 0.0045(17) 0.0022(17) 0.0080(17)
C5 0.019(2) 0.026(2) 0.020(2) 0.0070(17) 0.0030(16) 0.0101(17)
C6 0.0172(19) 0.023(2) 0.017(2) 0.0064(16) 0.0026(16) 0.0078(16)
C7 0.030(2) 0.034(2) 0.016(2) 0.0081(18) 0.0060(17) 0.0216(19)
C8 0.041(3) 0.032(2) 0.021(2) 0.0058(19) 0.002(2) 0.022(2)
C9 0.059(3) 0.046(3) 0.023(3) -0.004(2) -0.006(2) 0.036(3)
C10 0.068(4) 0.072(4) 0.025(3) -0.004(3) 0.005(3) 0.042(4)
C11 0.081(5) 0.100(6) 0.032(3) 0.020(3) 0.037(3) 0.035(4)
C12 0.061(4) 0.052(3) 0.041(3) 0.019(3) 0.029(3) 0.025(3)
C13 0.025(2) 0.023(2) 0.018(2) 0.0014(16) 0.0009(17) 0.0151(17)
C14 0.049(3) 0.037(3) 0.032(3) 0.013(2) 0.011(2) 0.026(2)
C15 0.052(3) 0.046(3) 0.039(3) 0.003(2) -0.007(3) 0.036(3)
C16 0.035(3) 0.059(4) 0.038(3) -0.004(3) 0.005(2) 0.030(3)
C17 0.028(3) 0.059(3) 0.047(3) 0.014(3) 0.016(2) 0.023(2)
C18 0.030(2) 0.039(3) 0.038(3) 0.016(2) 0.013(2) 0.020(2)
C19 0.031(2) 0.031(2) 0.016(2) 0.0064(17) 0.0053(17) 0.0220(19)
C20 0.036(3) 0.036(3) 0.023(2) 0.0043(19) -0.0005(19) 0.023(2)
C21 0.057(3) 0.044(3) 0.024(3) -0.005(2) -0.011(2) 0.034(3)
C22 0.092(5) 0.076(5) 0.021(3) 0.001(3) 0.008(3) 0.058(4)
C23 0.076(4) 0.092(5) 0.040(3) 0.019(3) 0.035(3) 0.043(4)
C24 0.048(3) 0.063(4) 0.034(3) 0.016(3) 0.023(2) 0.026(3)
C25 0.019(2) 0.020(2) 0.017(2) 0.0015(16) -0.0001(16) 0.0125(16)
C26 0.032(2) 0.032(2) 0.026(2) 0.0100(19) 0.0093(19) 0.013(2)
C27 0.034(3) 0.040(3) 0.029(3) 0.014(2) 0.004(2) 0.022(2)
C28 0.027(2) 0.036(3) 0.027(2) 0.001(2) 0.0007(19) 0.019(2)
C29 0.023(2) 0.036(3) 0.029(2) 0.003(2) 0.0100(19) 0.0135(19)
C30 0.021(2) 0.025(2) 0.022(2) 0.0059(17) 0.0041(17) 0.0101(17)

loop_
_atom_type_symbol
_atom_type_description
_atom_type_scat_dispersion_real
_atom_type_scat_dispersion_imag
_atom_type_scat_source
C C 0.0033 0.0016 'International Tables Vol C Tables 4.2.6.8 and 6.1.1.4'
H H 0.0000 0.0000 'International Tables Vol C Tables 4.2.6.8 and 6.1.1.4'
P P 0.1023 0.0942 'International Tables Vol C Tables 4.2.6.8 and 6.1.1.4'
Te Te -0.5308 1.6751 'International Tables Vol C Tables 4.2.6.8 and 6.1.1.4'

loop_
_geom_angle_atom_site_label_1
_geom_angle_atom_site_label_2
_geom_angle_atom_site_label_3
_geom_angle
C1 P1 C13 106.69(18)
C1 P1 C7 103.82(18)
C13 P1 C7 105.58(18)
C1 P1 Te1 112.62(13)
C13 P1 Te1 111.07(14)
C7 P1 Te1 116.30(15)
C6 P2 C25 108.39(18)
C6 P2 C19 104.23(19)
C25 P2 C19 104.98(18)
C6 P2 Te2 111.23(13)
C25 P2 Te2 111.69(13)
C19 P2 Te2 115.76(15)
C2 C1 P1 115.7(3)
C2 C1 H1A 108.4
P1 C1 H1A 108.4
C2 C1 H1B 108.4
P1 C1 H1B 108.4
H1A C1 H1B 107.4
C3 C2 C1 110.6(3)
C3 C2 H2A 109.5
C1 C2 H2A 109.5
C3 C2 H2B 109.5
C1 C2 H2B 109.5
H2A C2 H2B 108.1
C2 C3 C4 114.8(3)
C2 C3 H3A 108.6
C4 C3 H3A 108.6
C2 C3 H3B 108.6
C4 C3 H3B 108.6
H3A C3 H3B 107.5
C5 C4 C3 111.1(3)
C5 C4 H4A 109.4
C3 C4 H4A 109.4
C5 C4 H4B 109.4
C3 C4 H4B 109.4
H4A C4 H4B 108.0
C4 C5 C6 113.5(3)
C4 C5 H5A 108.9
C6 C5 H5A 108.9
C4 C5 H5B 108.9
C6 C5 H5B 108.9
H5A C5 H5B 107.7
C5 C6 P2 112.5(3)
C5 C6 H6A 109.1
P2 C6 H6A 109.1
C5 C6 H6B 109.1
P2 C6 H6B 109.1
H6A C6 H6B 107.8
C12 C7 C8 118.6(4)
C12 C7 P1 121.5(4)
C8 C7 P1 119.9(3)
C7 C8 C9 121.2(5)
C7 C8 H8 119.4
C9 C8 H8 119.4
C10 C9 C8 119.7(5)
C10 C9 H9 120.2
C8 C9 H9 120.2
C9 C10 C11 120.1(5)
C9 C10 H10 120.0
C11 C10 H10 120.0
C10 C11 C12 121.8(5)
C10 C11 H11 119.1
C12 C11 H11 119.1
C7 C12 C11 118.6(5)
C7 C12 H12 120.7
C11 C12 H12 120.7
C18 C13 C14 117.6(4)
C18 C13 P1 122.9(3)
C14 C13 P1 119.5(4)
C15 C14 C13 120.7(5)
C15 C14 H14 119.7
C13 C14 H14 119.7
C16 C15 C14 121.0(5)
C16 C15 H15 119.5
C14 C15 H15 119.5
C15 C16 C17 118.6(5)
C15 C16 H16 120.7
C17 C16 H16 120.7
C16 C17 C18 121.2(5)
C16 C17 H17 119.4
C18 C17 H17 119.4
C13 C18 C17 120.9(4)
C13 C18 H18 119.5
C17 C18 H18 119.5
C24 C19 C20 119.4(4)
C24 C19 P2 121.1(4)
C20 C19 P2 119.5(3)
C21 C20 C19 120.7(5)
C21 C20 H20 119.7
C19 C20 H20 119.7
C22 C21 C20 119.6(5)
C22 C21 H21 120.2
C20 C21 H21 120.2
C21 C22 C23 119.7(5)
C21 C22 H22 120.1
C23 C22 H22 120.1
C22 C23 C24 121.2(6)
C22 C23 H23 119.4
C24 C23 H23 119.4
C19 C24 C23 119.3(6)
C19 C24 H24 120.4
C23 C24 H24 120.4
C30 C25 C26 119.7(4)
C30 C25 P2 121.9(3)
C26 C25 P2 118.3(3)
C25 C26 C27 120.2(4)
C25 C26 H26 119.9
C27 C26 H26 119.9
C28 C27 C26 120.0(4)
C28 C27 H27 120.0
C26 C27 H27 120.0
C27 C28 C29 120.2(4)
C27 C28 H28 119.9
C29 C28 H28 119.9
C28 C29 C30 120.0(4)
C28 C29 H29 120.0
C30 C29 H29 120.0
C25 C30 C29 119.9(4)
C25 C30 H30 120.1
C29 C30 H30 120.1

loop_
_geom_bond_atom_site_label_1
_geom_bond_atom_site_label_2
_geom_bond_distance
Te1 P1 2.3654(13)
Te2 P2 2.3768(13)
P1 C1 1.808(4)
P1 C13 1.832(4)
P1 C7 1.842(4)
P2 C6 1.811(4)
P2 C25 1.831(4)
P2 C19 1.839(4)
C1 C2 1.542(5)
C1 H1A 0.9900
C1 H1B 0.9900
C2 C3 1.527(5)
C2 H2A 0.9900
C2 H2B 0.9900
C3 C4 1.528(5)
C3 H3A 0.9900
C3 H3B 0.9900
C4 C5 1.523(5)
C4 H4A 0.9900
C4 H4B 0.9900
C5 C6 1.541(5)
C5 H5A 0.9900
C5 H5B 0.9900
C6 H6A 0.9900
C6 H6B 0.9900
C7 C12 1.385(6)
C7 C8 1.407(6)
C8 C9 1.409(6)
C8 H8 0.9500
C9 C10 1.352(8)
C9 H9 0.9500
C10 C11 1.373(9)
C10 H10 0.9500
C11 C12 1.421(8)
C11 H11 0.9500
C12 H12 0.9500
C13 C18 1.373(6)
C13 C14 1.407(6)
C14 C15 1.396(7)
C14 H14 0.9500
C15 C16 1.368(8)
C15 H15 0.9500
C16 C17 1.374(7)
C16 H16 0.9500
C17 C18 1.402(6)
C17 H17 0.9500
C18 H18 0.9500
C19 C24 1.381(6)
C19 C20 1.404(6)
C20 C21 1.401(6)
C20 H20 0.9500
C21 C22 1.371(9)
C21 H21 0.9500
C22 C23 1.392(9)
C22 H22 0.9500
C23 C24 1.396(8)
C23 H23 0.9500
C24 H24 0.9500
C25 C30 1.387(6)
C25 C26 1.392(6)
C26 C27 1.407(6)
C26 H26 0.9500
C27 C28 1.379(7)
C27 H27 0.9500
C28 C29 1.387(6)
C28 H28 0.9500
C29 C30 1.411(6)
C29 H29 0.9500
C30 H30 0.9500

loop_
_geom_torsion_atom_site_label_1
_geom_torsion_atom_site_label_2
_geom_torsion_atom_site_label_3
_geom_torsion_atom_site_label_4
_geom_torsion
C13 P1 C1 C2 179.8(3)
C7 P1 C1 C2 68.5(3)
Te1 P1 C1 C2 -58.1(3)
P1 C1 C2 C3 -178.7(3)
C1 C2 C3 C4 177.0(3)
C2 C3 C4 C5 -178.7(3)
C3 C4 C5 C6 179.5(3)
C4 C5 C6 P2 -176.9(3)
C25 P2 C6 C5 -179.9(3)
C19 P2 C6 C5 -68.4(3)
Te2 P2 C6 C5 57.0(3)
C1 P1 C7 C12 -129.4(4)
C13 P1 C7 C12 118.5(4)
Te1 P1 C7 C12 -5.1(4)
C1 P1 C7 C8 50.6(4)
C13 P1 C7 C8 -61.5(4)
Te1 P1 C7 C8 174.9(3)
C12 C7 C8 C9 0.9(6)
P1 C7 C8 C9 -179.1(3)
C7 C8 C9 C10 -0.8(7)
C8 C9 C10 C11 0.0(8)
C9 C10 C11 C12 0.7(9)
C8 C7 C12 C11 -0.2(7)
P1 C7 C12 C11 179.8(4)
C10 C11 C12 C7 -0.6(9)
C1 P1 C13 C18 -4.8(4)
C7 P1 C13 C18 105.2(4)
Te1 P1 C13 C18 -127.9(4)
C1 P1 C13 C14 172.8(3)
C7 P1 C13 C14 -77.2(4)
Te1 P1 C13 C14 49.7(4)
C18 C13 C14 C15 -0.2(7)
P1 C13 C14 C15 -178.0(4)
C13 C14 C15 C16 -0.4(8)
C14 C15 C16 C17 0.5(8)
C15 C16 C17 C18 -0.1(8)
C14 C13 C18 C17 0.6(7)
P1 C13 C18 C17 178.3(4)
C16 C17 C18 C13 -0.5(8)
C6 P2 C19 C24 121.0(4)
C25 P2 C19 C24 -125.1(4)
Te2 P2 C19 C24 -1.4(4)
C6 P2 C19 C20 -57.6(3)
C25 P2 C19 C20 56.3(4)
Te2 P2 C19 C20 179.9(3)
C24 C19 C20 C21 0.1(6)
P2 C19 C20 C21 178.7(3)
C19 C20 C21 C22 -0.5(7)
C20 C21 C22 C23 -0.7(8)
C21 C22 C23 C24 2.4(9)
C20 C19 C24 C23 1.6(7)
P2 C19 C24 C23 -177.1(4)
C22 C23 C24 C19 -2.9(9)
C6 P2 C25 C30 -3.3(4)
C19 P2 C25 C30 -114.3(4)
Te2 P2 C25 C30 119.5(3)
C6 P2 C25 C26 -179.7(3)
C19 P2 C25 C26 69.4(4)
Te2 P2 C25 C26 -56.8(3)
C30 C25 C26 C27 1.5(6)
P2 C25 C26 C27 177.9(3)
C25 C26 C27 C28 -1.7(7)
C26 C27 C28 C29 1.2(7)
C27 C28 C29 C30 -0.6(7)
C26 C25 C30 C29 -0.8(6)
P2 C25 C30 C29 -177.2(3)
C28 C29 C30 C25 0.4(6)
